data_2203498
loop_
_publ_author_name
'Barkhuizen, David A.'
'Howie, R. Alan'
'Maguire, Glenn E.M.'
'Rademeyer, Melanie'

_publ_section_title
;<i>N</i>-(10-Bromoanthracen-9-ylmethyl)-<i>N</i>-[2-(5,5-dimethyl-1,3,2-dioxaborinan-2-yl)benzyl]methylamine
 at 240K
;
_journal_issue 4
_journal_name_full 'Acta Crystallographica Section E'
_journal_page_first o571
_journal_page_last o573
_journal_paper_doi 10.1107/S1600536804005410
_journal_volume 60
_journal_year 2004
_chemical_formula_iupac 'C28 H29 B Br N O2'
_chemical_formula_moiety 'C28 H29 B Br N O2'
_chemical_formula_sum 'C28 H29 B Br N O2'
_chemical_formula_weight 502.24
_chemical_name_systematic
;
N-(10-Bromoanthracen-9-ylmethyl)-N-[2-(5,5-dimethyl-1,3,2-dioxaborinan-2-
yl)benzyl]methylamine
;
_space_group_IT_number 15
_symmetry_cell_setting monoclinic
_symmetry_space_group_name_Hall '-C 2yc'
_symmetry_space_group_name_H-M 'C 1 2/c 1'
_atom_sites_solution_hydrogens geom
_atom_sites_solution_primary direct
_atom_sites_solution_secondary difmap
_audit_creation_method SHELXL-97
_cell_angle_alpha 90.00
_cell_angle_beta 100.06(4)
_cell_angle_gamma 90.00
_cell_formula_units_Z 8
_cell_length_a 12.854(7)
_cell_length_b 14.457(9)
_cell_length_c 26.686(11)
_cell_measurement_reflns_used 22217
_cell_measurement_temperature 240(2)
_cell_measurement_theta_max 31.89
_cell_measurement_theta_min 4.28
_cell_volume 4883(5)
_computing_cell_refinement 'CrysAlis CCD'
_computing_data_collection 'CrysAlis CCD (Oxford Diffraction, 2003)'
_computing_data_reduction 'CrysAlis RED (Oxford Diffraction, 2003)'
_computing_molecular_graphics 'ORTEP-3 for Windows (Farrugia, 1997)'
_computing_publication_material 'SHELXL97 and PLATON (Spek, 2003)'
_computing_structure_refinement 'SHELXL97 (Sheldrick, 1997)'
_computing_structure_solution 'SHELXS97 (Sheldrick, 1997)'
_diffrn_ambient_temperature 240(2)
_diffrn_measured_fraction_theta_full 0.996
_diffrn_measured_fraction_theta_max 0.928
_diffrn_measurement_device_type 'Oxford Instruments Excalibur2 CCD area-detector'
_diffrn_measurement_method \w/2\q
_diffrn_radiation_monochromator graphite
_diffrn_radiation_source 'fine-focus sealed tube'
_diffrn_radiation_type MoK\a
_diffrn_radiation_wavelength 0.71073
_diffrn_reflns_av_R_equivalents 0.0375
_diffrn_reflns_av_sigmaI/netI 0.0771
_diffrn_reflns_limit_h_max 18
_diffrn_reflns_limit_h_min -17
_diffrn_reflns_limit_k_max 18
_diffrn_reflns_limit_k_min -20
_diffrn_reflns_limit_l_max 39
_diffrn_reflns_limit_l_min -39
_diffrn_reflns_number 22217
_diffrn_reflns_theta_full 27.50
_diffrn_reflns_theta_max 31.89
_diffrn_reflns_theta_min 4.28
_diffrn_standards_decay_% 0
_diffrn_standards_number 0
_exptl_absorpt_coefficient_mu 1.709
_exptl_absorpt_correction_T_max 1.0000
_exptl_absorpt_correction_T_min 0.9069
_exptl_absorpt_correction_type multi-scan
_exptl_absorpt_process_details '(Blessing, 1995, 1997)'
_exptl_crystal_colour yellow
_exptl_crystal_density_diffrn 1.366
_exptl_crystal_density_method 'not measured'
_exptl_crystal_description block
_exptl_crystal_F_000 2080
_exptl_crystal_size_max 0.40
_exptl_crystal_size_mid 0.40
_exptl_crystal_size_min 0.35
_refine_diff_density_max 0.351
_refine_diff_density_min -0.351
_refine_ls_extinction_method none
_refine_ls_goodness_of_fit_ref 0.866
_refine_ls_hydrogen_treatment constr
_refine_ls_matrix_type full
_refine_ls_number_parameters 301
_refine_ls_number_reflns 7799
_refine_ls_number_restraints 0
_refine_ls_restrained_S_all 0.866
_refine_ls_R_factor_all 0.0936
_refine_ls_R_factor_gt 0.0377
_refine_ls_shift/su_max 0.001
_refine_ls_shift/su_mean <0.001
_refine_ls_structure_factor_coef Fsqd
_refine_ls_weighting_details 'calc w=1/[\s^2^(Fo^2^)+(0.0341P)^2^] where P=(Fo^2^+2Fc^2^)/3'
_refine_ls_weighting_scheme calc
_refine_ls_wR_factor_gt 0.0747
_refine_ls_wR_factor_ref 0.0846
_reflns_number_gt 3964
_reflns_number_total 7799
_reflns_threshold_expression I>2\s(I)
_cod_data_source_file su6083.cif
_cod_data_source_block I
_cod_depositor_comments
;
The following automatic conversions were performed:
'_symmetry_cell_setting' value 'Monoclinic' changed to 'monoclinic'
according to '/home/saulius/struct/CIF-dictionaries/cif_core.dic'
dictionary named 'cif_core.dic' version 2.4.1 from 2010-06-29.

Automatic conversion script
Id: cif_fix_enum 1527 2010-12-29 10:47:43Z saulius 

The following automatic conversions were performed:

'_symmetry_cell_setting' value 'Monoclinic' changed to 'monoclinic'
according to /home/saulius/struct/CIF-dictionaries/cif_core.dic
dictionary named 'cif_core.dic' version 2.4.1 from 2010-06-29.

Automatic conversion script
Id: cif_fix_values 1715 2011-07-08 13:25:40Z adriana 
;
_cod_original_sg_symbol_H-M 'C 2/c'
_cod_database_code 2203498
_cod_database_fobs_code 2203498

loop_
_symmetry_equiv_pos_as_xyz
'x, y, z'
'x, -y, z+1/2'
'x+1/2, y+1/2, z'
'x+1/2, -y+1/2, z+1/2'
'-x, -y, -z'
'-x, y, -z-1/2'
'-x+1/2, -y+1/2, -z'
'-x+1/2, y+1/2, -z-1/2'

loop_
_atom_site_label
_atom_site_fract_x
_atom_site_fract_y
_atom_site_fract_z
_atom_site_U_iso_or_equiv
_atom_site_adp_type
_atom_site_calc_flag
_atom_site_refinement_flags
_atom_site_occupancy
_atom_site_type_symbol
C1 1.00768(13) 0.11827(11) 0.47589(7) 0.0263(4) Uani d . 1 C
C2 0.98551(15) 0.17985(13) 0.51471(7) 0.0357(5) Uani d . 1 C
H2 0.9147 0.1937 0.5163 0.043 Uiso calc R 1 H
C3 1.06275(16) 0.21884(14) 0.54909(8) 0.0410(5) Uani d . 1 C
H3 1.0451 0.2588 0.5741 0.049 Uiso calc R 1 H
C4 1.16931(16) 0.19984(14) 0.54764(8) 0.0406(5) Uani d . 1 C
H4 1.2225 0.2268 0.5719 0.049 Uiso calc R 1 H
C5 1.19588(14) 0.14315(12) 0.51166(7) 0.0335(4) Uani d . 1 C
H5 1.2676 0.1314 0.5112 0.040 Uiso calc R 1 H
C6 1.11789(13) 0.10103(12) 0.47450(7) 0.0275(4) Uani d . 1 C
C7 1.14230(14) 0.04195(12) 0.43666(7) 0.0300(4) Uani d . 1 C
C8 1.06619(14) -0.00107(12) 0.40060(7) 0.0298(4) Uani d . 1 C
C9 1.09059(16) -0.06173(13) 0.36229(7) 0.0390(5) Uani d . 1 C
H9 1.1617 -0.0740 0.3606 0.047 Uiso calc R 1 H
C10 1.01365(18) -0.10229(14) 0.32809(8) 0.0481(6) Uani d . 1 C
H10 1.0317 -0.1420 0.3031 0.058 Uiso calc R 1 H
C11 0.90665(17) -0.08475(14) 0.33011(8) 0.0459(5) Uani d . 1 C
H11 0.8536 -0.1126 0.3061 0.055 Uiso calc R 1 H
C12 0.87942(15) -0.02842(12) 0.36609(7) 0.0361(5) Uani d . 1 C
H12 0.8075 -0.0185 0.3669 0.043 Uiso calc R 1 H
C13 0.95661(13) 0.01626(12) 0.40287(7) 0.0276(4) Uani d . 1 C
C14 0.92829(13) 0.07521(12) 0.44044(7) 0.0269(4) Uani d . 1 C
C15 0.81203(13) 0.08650(12) 0.44265(7) 0.0296(4) Uani d . 1 C
H15A 0.7797 0.0251 0.4423 0.035 Uiso calc R 1 H
H15B 0.8052 0.1163 0.4749 0.035 Uiso calc R 1 H
N1 0.75375(11) 0.14110(10) 0.40070(6) 0.0287(3) Uani d . 1 N
C16 0.78962(16) 0.23665(13) 0.40270(9) 0.0469(5) Uani d . 1 C
H16A 0.7725 0.2663 0.4328 0.070 Uiso calc R 1 H
H16B 0.7548 0.2692 0.3726 0.070 Uiso calc R 1 H
H16C 0.8655 0.2382 0.4040 0.070 Uiso calc R 1 H
C17 0.64047(13) 0.13793(13) 0.40230(7) 0.0362(5) Uani d . 1 C
H17A 0.6037 0.1839 0.3786 0.043 Uiso calc R 1 H
H17B 0.6292 0.1542 0.4366 0.043 Uiso calc R 1 H
C18 0.59414(13) 0.04339(14) 0.38841(7) 0.0357(5) Uani d . 1 C
C19 0.55765(15) -0.00943(15) 0.42532(8) 0.0448(5) Uani d . 1 C
H19 0.5571 0.0161 0.4577 0.054 Uiso calc R 1 H
C20 0.52202(16) -0.09926(17) 0.41514(10) 0.0568(6) Uani d . 1 C
H20 0.4977 -0.1342 0.4405 0.068 Uiso calc R 1 H
C21 0.52252(17) -0.13653(17) 0.36825(10) 0.0586(6) Uani d . 1 C
H21 0.4991 -0.1976 0.3613 0.070 Uiso calc R 1 H
C22 0.55737(16) -0.08461(16) 0.33091(9) 0.0496(6) Uani d . 1 C
H22 0.5569 -0.1111 0.2987 0.060 Uiso calc R 1 H
C23 0.59334(14) 0.00611(13) 0.33980(8) 0.0365(5) Uani d . 1 C
B1 0.63288(17) 0.05875(18) 0.29493(9) 0.0407(6) Uani d . 1 B
O1 0.61759(11) 0.15084(10) 0.28833(5) 0.0502(4) Uani d . 1 O
C24 0.65182(19) 0.19649(17) 0.24618(9) 0.0573(6) Uani d . 1 C
H24A 0.6718 0.2603 0.2559 0.069 Uiso calc R 1 H
H24B 0.5929 0.1987 0.2174 0.069 Uiso calc R 1 H
C25 0.74475(17) 0.14806(15) 0.22963(8) 0.0474(5) Uani d . 1 C
C26 0.84277(18) 0.15812(18) 0.27099(10) 0.0655(7) Uani d . 1 C
H26A 0.8282 0.1327 0.3027 0.098 Uiso calc R 1 H
H26B 0.8608 0.2231 0.2757 0.098 Uiso calc R 1 H
H26C 0.9014 0.1250 0.2608 0.098 Uiso calc R 1 H
C27 0.7649(2) 0.19040(18) 0.17960(9) 0.0727(8) Uani d . 1 C
H27A 0.8238 0.1589 0.1687 0.109 Uiso calc R 1 H
H27B 0.7815 0.2555 0.1847 0.109 Uiso calc R 1 H
H27C 0.7022 0.1836 0.1537 0.109 Uiso calc R 1 H
C28 0.7151(2) 0.04756(17) 0.22043(9) 0.0603(7) Uani d . 1 C
H28A 0.6594 0.0429 0.1904 0.072 Uiso calc R 1 H
H28B 0.7767 0.0134 0.2133 0.072 Uiso calc R 1 H
O2 0.67864(12) 0.00534(10) 0.26306(5) 0.0508(4) Uani d . 1 O
Br1 1.287387(16) 0.017499(16) 0.434454(9) 0.04864(9) Uani d . 1 Br

loop_
_atom_site_aniso_label
_atom_site_aniso_U_11
_atom_site_aniso_U_22
_atom_site_aniso_U_33
_atom_site_aniso_U_12
_atom_site_aniso_U_13
_atom_site_aniso_U_23
C1 0.0281(9) 0.0231(9) 0.0281(10) 0.0037(7) 0.0059(8) 0.0033(8)
C2 0.0321(11) 0.0366(11) 0.0394(12) 0.0041(8) 0.0089(9) -0.0025(9)
C3 0.0439(12) 0.0423(13) 0.0368(12) 0.0033(10) 0.0065(10) -0.0107(10)
C4 0.0386(12) 0.0405(12) 0.0392(12) -0.0068(9) -0.0029(10) -0.0052(10)
C5 0.0260(10) 0.0350(11) 0.0388(11) -0.0007(8) 0.0040(8) 0.0019(9)
C6 0.0277(9) 0.0282(10) 0.0269(10) -0.0003(7) 0.0052(8) 0.0041(8)
C7 0.0267(9) 0.0341(11) 0.0302(10) 0.0052(8) 0.0079(8) 0.0051(8)
C8 0.0315(9) 0.0300(11) 0.0278(10) 0.0047(8) 0.0050(8) 0.0026(8)
C9 0.0392(11) 0.0408(12) 0.0379(12) 0.0097(9) 0.0095(10) -0.0029(10)
C10 0.0582(15) 0.0458(13) 0.0407(13) 0.0101(11) 0.0095(11) -0.0146(11)
C11 0.0465(13) 0.0413(13) 0.0448(13) 0.0028(10) -0.0061(10) -0.0121(10)
C12 0.0324(10) 0.0315(11) 0.0419(12) 0.0017(8) 0.0000(9) -0.0038(9)
C13 0.0297(9) 0.0234(9) 0.0291(9) 0.0022(7) 0.0036(8) 0.0024(8)
C14 0.0266(9) 0.0250(10) 0.0296(10) 0.0037(7) 0.0059(8) 0.0053(8)
C15 0.0279(10) 0.0293(10) 0.0318(11) 0.0005(7) 0.0059(8) 0.0016(8)
N1 0.0234(8) 0.0270(8) 0.0354(9) 0.0036(6) 0.0045(7) 0.0037(7)
C16 0.0471(13) 0.0310(12) 0.0624(15) 0.0014(9) 0.0094(11) 0.0092(11)
C17 0.0279(10) 0.0445(12) 0.0365(11) 0.0114(9) 0.0068(8) 0.0040(9)
C18 0.0179(9) 0.0486(13) 0.0403(12) 0.0040(8) 0.0044(8) 0.0051(10)
C19 0.0263(10) 0.0697(16) 0.0393(12) -0.0052(10) 0.0080(9) 0.0008(11)
C20 0.0372(12) 0.0731(17) 0.0614(16) -0.0174(12) 0.0126(11) 0.0146(14)
C21 0.0500(14) 0.0575(15) 0.0691(17) -0.0245(12) 0.0124(13) -0.0047(14)
C22 0.0369(12) 0.0643(16) 0.0472(14) -0.0099(10) 0.0060(10) -0.0023(12)
C23 0.0202(9) 0.0476(13) 0.0401(11) -0.0008(8) 0.0014(8) 0.0022(10)
B1 0.0285(12) 0.0543(16) 0.0375(14) 0.0034(11) 0.0011(10) 0.0008(12)
O1 0.0523(9) 0.0562(10) 0.0457(9) 0.0183(7) 0.0185(7) 0.0183(8)
C24 0.0596(15) 0.0642(16) 0.0494(14) 0.0135(12) 0.0133(12) 0.0249(12)
C25 0.0501(13) 0.0565(15) 0.0372(12) 0.0007(11) 0.0120(10) 0.0097(11)
C26 0.0503(15) 0.0789(18) 0.0679(17) -0.0034(13) 0.0116(13) 0.0139(14)
C27 0.085(2) 0.0823(19) 0.0568(17) -0.0016(15) 0.0291(15) 0.0153(14)
C28 0.0704(17) 0.0725(18) 0.0427(14) -0.0069(13) 0.0232(12) 0.0006(12)
O2 0.0604(10) 0.0521(10) 0.0440(9) -0.0048(7) 0.0207(8) -0.0002(7)
Br1 0.02980(11) 0.06577(16) 0.05168(14) 0.00946(10) 0.01076(9) -0.00139(12)

loop_
_atom_type_symbol
_atom_type_description
_atom_type_scat_dispersion_real
_atom_type_scat_dispersion_imag
_atom_type_scat_source
C C 0.0033 0.0016 'International Tables Vol C Tables 4.2.6.8 and 6.1.1.4'
H H 0.0000 0.0000 'International Tables Vol C Tables 4.2.6.8 and 6.1.1.4'
B B 0.0013 0.0007 'International Tables Vol C Tables 4.2.6.8 and 6.1.1.4'
Br Br -0.2901 2.4595 'International Tables Vol C Tables 4.2.6.8 and 6.1.1.4'
N N 0.0061 0.0033 'International Tables Vol C Tables 4.2.6.8 and 6.1.1.4'
O O 0.0106 0.0060 'International Tables Vol C Tables 4.2.6.8 and 6.1.1.4'

loop_
_geom_angle_atom_site_label_1
_geom_angle_atom_site_label_2
_geom_angle_atom_site_label_3
_geom_angle
_geom_angle_publ_flag
C14 C1 C2 123.22(16) ?
C14 C1 C6 120.31(16) ?
C2 C1 C6 116.47(16) ?
C3 C2 C1 122.34(18) ?
C3 C2 H2 118.8 ?
C1 C2 H2 118.8 ?
C2 C3 C4 120.27(19) ?
C2 C3 H3 119.9 ?
C4 C3 H3 119.9 ?
C5 C4 C3 120.49(18) ?
C5 C4 H4 119.8 ?
C3 C4 H4 119.8 ?
C4 C5 C6 121.45(17) ?
C4 C5 H5 119.3 ?
C6 C5 H5 119.3 ?
C7 C6 C5 123.12(16) ?
C7 C6 C1 117.90(16) ?
C5 C6 C1 118.97(16) ?
C8 C7 C6 123.51(16) ?
C8 C7 Br1 117.90(13) ?
C6 C7 Br1 118.59(14) ?
C7 C8 C9 123.71(17) ?
C7 C8 C13 117.82(16) ?
C9 C8 C13 118.46(17) ?
C10 C9 C8 121.57(19) ?
C10 C9 H9 119.2 ?
C8 C9 H9 119.2 ?
C9 C10 C11 119.89(19) ?
C9 C10 H10 120.1 ?
C11 C10 H10 120.1 ?
C12 C11 C10 120.77(19) ?
C12 C11 H11 119.6 ?
C10 C11 H11 119.6 ?
C11 C12 C13 121.86(18) ?
C11 C12 H12 119.1 ?
C13 C12 H12 119.1 ?
C14 C13 C12 121.93(16) ?
C14 C13 C8 120.64(16) ?
C12 C13 C8 117.43(16) ?
C1 C14 C13 119.82(15) ?
C1 C14 C15 122.00(15) ?
C13 C14 C15 118.12(16) ?
N1 C15 C14 113.88(14) ?
N1 C15 H15A 108.8 ?
C14 C15 H15A 108.8 ?
N1 C15 H15B 108.8 ?
C14 C15 H15B 108.8 ?
H15A C15 H15B 107.7 ?
C16 N1 C15 111.55(15) y
C16 N1 C17 109.82(14) y
C15 N1 C17 109.82(14) y
N1 C16 H16A 109.5 ?
N1 C16 H16B 109.5 ?
H16A C16 H16B 109.5 ?
N1 C16 H16C 109.5 ?
H16A C16 H16C 109.5 ?
H16B C16 H16C 109.5 ?
N1 C17 C18 111.86(14) ?
N1 C17 H17A 109.2 ?
C18 C17 H17A 109.2 ?
N1 C17 H17B 109.2 ?
C18 C17 H17B 109.2 ?
H17A C17 H17B 107.9 ?
C19 C18 C23 119.66(19) ?
C19 C18 C17 119.34(18) ?
C23 C18 C17 120.88(17) ?
C20 C19 C18 121.0(2) ?
C20 C19 H19 119.5 ?
C18 C19 H19 119.5 ?
C21 C20 C19 119.7(2) ?
C21 C20 H20 120.2 ?
C19 C20 H20 120.2 ?
C20 C21 C22 120.1(2) ?
C20 C21 H21 120.0 ?
C22 C21 H21 120.0 ?
C21 C22 C23 121.8(2) ?
C21 C22 H22 119.1 ?
C23 C22 H22 119.1 ?
C22 C23 C18 117.81(18) ?
C22 C23 B1 117.73(19) ?
C18 C23 B1 124.45(18) ?
O1 B1 C23 121.02(19) y
O2 B1 C23 115.7(2) y
O1 B1 O2 123.2(2) y
B1 O1 C24 119.76(17) y
O1 C24 C25 112.36(17) y
O1 C24 H24A 109.1 ?
C25 C24 H24A 109.1 ?
O1 C24 H24B 109.1 ?
C25 C24 H24B 109.1 ?
H24A C24 H24B 107.9 ?
C28 C25 C24 107.60(19) y
C28 C25 C26 111.17(19) ?
C24 C25 C26 109.73(19) ?
C28 C25 C27 108.59(19) ?
C24 C25 C27 109.36(19) ?
C26 C25 C27 110.3(2) ?
C25 C26 H26A 109.5 ?
C25 C26 H26B 109.5 ?
H26A C26 H26B 109.5 ?
C25 C26 H26C 109.5 ?
H26A C26 H26C 109.5 ?
H26B C26 H26C 109.5 ?
C25 C27 H27A 109.5 ?
C25 C27 H27B 109.5 ?
H27A C27 H27B 109.5 ?
C25 C27 H27C 109.5 ?
H27A C27 H27C 109.5 ?
H27B C27 H27C 109.5 ?
O2 C28 C25 112.76(18) y
O2 C28 H28A 109.0 ?
C25 C28 H28A 109.0 ?
O2 C28 H28B 109.0 ?
C25 C28 H28B 109.0 ?
H28A C28 H28B 107.8 ?
B1 O2 C28 119.39(18) y

loop_
_geom_bond_atom_site_label_1
_geom_bond_atom_site_label_2
_geom_bond_distance
_geom_bond_publ_flag
C1 C14 1.410(2) ?
C1 C2 1.432(3) ?
C1 C6 1.445(2) ?
C2 C3 1.352(3) ?
C2 H2 0.9400 ?
C3 C4 1.404(3) ?
C3 H3 0.9400 ?
C4 C5 1.351(3) ?
C4 H4 0.9400 ?
C5 C6 1.418(2) ?
C5 H5 0.9400 ?
C6 C7 1.400(2) ?
C7 C8 1.393(3) ?
C7 Br1 1.909(2) y
C8 C9 1.423(3) ?
C8 C13 1.442(3) ?
C9 C10 1.356(3) ?
C9 H9 0.9400 ?
C10 C11 1.409(3) ?
C10 H10 0.9400 ?
C11 C12 1.351(3) ?
C11 H11 0.9400 ?
C12 C13 1.423(3) ?
C12 H12 0.9400 ?
C13 C14 1.411(2) ?
C14 C15 1.515(2) ?
C15 N1 1.465(2) y
C15 H15A 0.9800 ?
C15 H15B 0.9800 ?
N1 C16 1.454(2) y
N1 C17 1.465(2) y
C16 H16A 0.9700 ?
C16 H16B 0.9700 ?
C16 H16C 0.9700 ?
C17 C18 1.511(3) ?
C17 H17A 0.9800 ?
C17 H17B 0.9800 ?
C18 C19 1.391(3) ?
C18 C23 1.403(3) ?
C19 C20 1.388(3) ?
C19 H19 0.9400 ?
C20 C21 1.364(3) ?
C20 H20 0.9400 ?
C21 C22 1.383(3) ?
C21 H21 0.9400 ?
C22 C23 1.397(3) ?
C22 H22 0.9400 ?
C23 B1 1.576(3) y
B1 O1 1.353(3) y
B1 O2 1.357(3) y
O1 C24 1.438(2) y
C24 C25 1.515(3) y
C24 H24A 0.9800 ?
C24 H24B 0.9800 ?
C25 C28 1.511(3) y
C25 C26 1.530(3) ?
C25 C27 1.532(3) ?
C26 H26A 0.9700 ?
C26 H26B 0.9700 ?
C26 H26C 0.9700 ?
C27 H27A 0.9700 ?
C27 H27B 0.9700 ?
C27 H27C 0.9700 ?
C28 O2 1.440(3) y
C28 H28A 0.9800 ?
C28 H28B 0.9800 ?

loop_
_geom_torsion_atom_site_label_1
_geom_torsion_atom_site_label_2
_geom_torsion_atom_site_label_3
_geom_torsion_atom_site_label_4
_geom_torsion
_geom_torsion_publ_flag
C14 C1 C2 C3 178.46(18) ?
C6 C1 C2 C3 -1.3(3) ?
C1 C2 C3 C4 0.2(3) ?
C2 C3 C4 C5 0.6(3) ?
C3 C4 C5 C6 -0.1(3) ?
C4 C5 C6 C7 180.00(17) ?
C4 C5 C6 C1 -1.0(3) ?
C14 C1 C6 C7 1.0(2) ?
C2 C1 C6 C7 -179.30(16) ?
C14 C1 C6 C5 -178.08(16) ?
C2 C1 C6 C5 1.7(2) ?
C5 C6 C7 C8 178.75(16) ?
C1 C6 C7 C8 -0.2(3) ?
C5 C6 C7 Br1 -0.5(2) ?
C1 C6 C7 Br1 -179.53(12) ?
C6 C7 C8 C9 -179.51(17) ?
Br1 C7 C8 C9 -0.2(2) ?
C6 C7 C8 C13 -0.3(3) ?
Br1 C7 C8 C13 178.97(12) ?
C7 C8 C9 C10 179.77(18) ?
C13 C8 C9 C10 0.6(3) ?
C8 C9 C10 C11 -0.1(3) ?
C9 C10 C11 C12 -0.6(3) ?
C10 C11 C12 C13 0.8(3) ?
C11 C12 C13 C14 179.93(18) ?
C11 C12 C13 C8 -0.3(3) ?
C7 C8 C13 C14 0.2(2) ?
C9 C8 C13 C14 179.42(16) ?
C7 C8 C13 C12 -179.62(16) ?
C9 C8 C13 C12 -0.4(2) ?
C2 C1 C14 C13 179.18(16) ?
C6 C1 C14 C13 -1.1(2) ?
C2 C1 C14 C15 -3.7(3) ?
C6 C1 C14 C15 176.01(15) ?
C12 C13 C14 C1 -179.68(16) ?
C8 C13 C14 C1 0.5(2) ?
C12 C13 C14 C15 3.1(2) ?
C8 C13 C14 C15 -176.70(15) ?
C1 C14 C15 N1 110.71(18) ?
C13 C14 C15 N1 -72.1(2) ?
C14 C15 N1 C16 -65.43(19) ?
C14 C15 N1 C17 172.57(15) ?
C16 N1 C17 C18 167.01(16) ?
C15 N1 C17 C18 -69.96(19) ?
N1 C17 C18 C19 112.94(19) ?
N1 C17 C18 C23 -63.2(2) ?
C23 C18 C19 C20 1.1(3) ?
C17 C18 C19 C20 -175.04(17) ?
C18 C19 C20 C21 -0.1(3) ?
C19 C20 C21 C22 -0.7(3) ?
C20 C21 C22 C23 0.4(3) ?
C21 C22 C23 C18 0.6(3) ?
C21 C22 C23 B1 179.1(2) ?
C19 C18 C23 C22 -1.3(3) ?
C17 C18 C23 C22 174.77(17) ?
C19 C18 C23 B1 -179.76(18) ?
C17 C18 C23 B1 -3.7(3) ?
C22 C23 B1 O1 145.6(2) ?
C18 C23 B1 O1 -36.0(3) ?
C22 C23 B1 O2 -32.0(3) ?
C18 C23 B1 O2 146.40(19) ?
O2 B1 O1 C24 -0.8(3) y
B1 O1 C24 C25 -27.9(3) y
O1 C24 C25 C28 52.9(3) y
C24 C25 C28 O2 -52.7(3) y
C25 C28 O2 B1 27.3(3) y
O1 B1 O2 C28 1.2(3) y
C23 B1 O1 C24 -178.20(18) y
C23 B1 O2 C28 178.75(18) y
O1 C24 C25 C26 -68.2(2) y
O1 C24 C25 C27 170.64(19) y
C26 C25 C28 O2 67.5(3) y
C27 C25 C28 O2 -170.9(2) y

loop_
_cod_related_entry_id
_cod_related_entry_database
_cod_related_entry_code
1 ChemSpider 21130938
